data_2235742
loop_
_publ_author_name
'Salehzadeh, Sadegh'
'Khalaj, Mehdi'
'Dehghanpour, Saeed'

_publ_section_title
;
 Diiodido{2-[(4-methoxyphenyl)iminomethyl]pyridine-\k^2^<i>N</i>,<i>N</i>'}zinc
;
_journal_coeditor_code BR2207
_journal_issue 8
_journal_name_full 'Acta Crystallographica Section E'
_journal_page_first m1041
_journal_paper_doi 10.1107/S1600536812030486
_journal_volume 68
_journal_year 2012
_chemical_formula_iupac '[Zn I2 (C13 H12 N2 O)]'
_chemical_formula_moiety 'C13 H12 I2 N2 O Zn'
_chemical_formula_sum 'C13 H12 I2 N2 O Zn'
_chemical_formula_weight 531.42
_chemical_name_systematic
;
Diiodido{2-[(4-methoxyphenyl)iminomethyl]pyridine-
\k^2^<i>N</i>,<i>N</i>'}zinc
;
_space_group_IT_number 2
_symmetry_cell_setting triclinic
_symmetry_space_group_name_Hall '-P 1'
_symmetry_space_group_name_H-M 'P -1'
_atom_sites_solution_hydrogens geom
_atom_sites_solution_primary direct
_atom_sites_solution_secondary difmap
_audit_creation_method SHELXL-97
_cell_angle_alpha 83.498(4)
_cell_angle_beta 80.208(4)
_cell_angle_gamma 71.441(4)
_cell_formula_units_Z 2
_cell_length_a 8.0290(15)
_cell_length_b 10.002(2)
_cell_length_c 10.538(2)
_cell_measurement_reflns_used 4756
_cell_measurement_temperature 150.0(10)
_cell_measurement_theta_max 27.51
_cell_measurement_theta_min 2.70
_cell_volume 789.0(3)
_computing_cell_refinement 'APEX2 (Bruker, 2007)'
_computing_data_collection 'APEX2 (Bruker, 2007)'
_computing_data_reduction 'SAINT (Bruker, 2007)'
_computing_molecular_graphics 'PLATON (Spek, 2009)'
_computing_publication_material 'SHELXTL (Sheldrick, 2008)'
_computing_structure_refinement 'SHELXL97 (Sheldrick, 2008)'
_computing_structure_solution 'SHELXS97 (Sheldrick, 2008)'
_diffrn_ambient_temperature 150.0(10)
_diffrn_measured_fraction_theta_full 0.986
_diffrn_measured_fraction_theta_max 0.986
_diffrn_measurement_device_type 'Bruker APEX DUO'
_diffrn_measurement_method '\f and \w scans'
_diffrn_radiation_monochromator 'Bruker Triumph'
_diffrn_radiation_source 'fine-focus sealed tube'
_diffrn_radiation_type MoK\a
_diffrn_radiation_wavelength 0.71073
_diffrn_reflns_av_R_equivalents 0.0193
_diffrn_reflns_av_sigmaI/netI 0.0293
_diffrn_reflns_limit_h_max 10
_diffrn_reflns_limit_h_min -10
_diffrn_reflns_limit_k_max 12
_diffrn_reflns_limit_k_min -12
_diffrn_reflns_limit_l_max 13
_diffrn_reflns_limit_l_min -13
_diffrn_reflns_number 6595
_diffrn_reflns_theta_full 27.55
_diffrn_reflns_theta_max 27.55
_diffrn_reflns_theta_min 1.97
_diffrn_standards_decay_% 0
_diffrn_standards_interval_count 0
_diffrn_standards_interval_time 0
_diffrn_standards_number 0
_exptl_absorpt_coefficient_mu 5.462
_exptl_absorpt_correction_T_max 0.7456
_exptl_absorpt_correction_T_min 0.5910
_exptl_absorpt_correction_type multi-scan
_exptl_absorpt_process_details '(SADABS; Sheldrick, 1996)'
_exptl_crystal_colour yellow
_exptl_crystal_density_diffrn 2.237
_exptl_crystal_density_method 'not measured'
_exptl_crystal_description needle
_exptl_crystal_F_000 496
_exptl_crystal_size_max 0.25
_exptl_crystal_size_mid 0.12
_exptl_crystal_size_min 0.08
_refine_diff_density_max 0.973
_refine_diff_density_min -0.960
_refine_ls_extinction_method none
_refine_ls_goodness_of_fit_ref 1.034
_refine_ls_hydrogen_treatment constr
_refine_ls_matrix_type full
_refine_ls_number_parameters 173
_refine_ls_number_reflns 3584
_refine_ls_number_restraints 0
_refine_ls_restrained_S_all 1.034
_refine_ls_R_factor_all 0.0284
_refine_ls_R_factor_gt 0.0242
_refine_ls_shift/su_max 0.001
_refine_ls_shift/su_mean 0.000
_refine_ls_structure_factor_coef Fsqd
_refine_ls_weighting_details 'calc w=1/[\s^2^(Fo^2^)+(0.0321P)^2^+0.2822P] where P=(Fo^2^+2Fc^2^)/3'
_refine_ls_weighting_scheme calc
_refine_ls_wR_factor_gt 0.0589
_refine_ls_wR_factor_ref 0.0613
_reflns_number_gt 3165
_reflns_number_total 3584
_reflns_threshold_expression I>2\s(I)
_cod_data_source_file br2207.cif
_cod_data_source_block I
_cod_database_code 2235742
_cod_database_fobs_code 2235742

loop_
_symmetry_equiv_pos_as_xyz
'x, y, z'
'-x, -y, -z'

loop_
_atom_site_type_symbol
_atom_site_label
_atom_site_fract_x
_atom_site_fract_y
_atom_site_fract_z
_atom_site_U_iso_or_equiv
_atom_site_adp_type
_atom_site_calc_flag
_atom_site_refinement_flags
_atom_site_occupancy
_atom_site_symmetry_multiplicity
Zn Zn1 0.29826(5) 0.21887(4) 0.31555(3) 0.02060(9) Uani d . 1 1
I I1 0.03469(3) 0.34732(2) 0.19749(2) 0.02706(7) Uani d . 1 1
I I2 0.48121(3) 0.36778(2) 0.36178(2) 0.02624(7) Uani d . 1 1
O O1 -0.2104(3) 0.2079(3) 0.9260(2) 0.0298(5) Uani d . 1 1
N N1 0.4611(3) 0.0328(3) 0.2380(2) 0.0209(5) Uani d . 1 1
N N2 0.2355(3) 0.0735(3) 0.4600(2) 0.0181(5) Uani d . 1 1
C C1 0.5851(4) 0.0129(4) 0.1337(3) 0.0272(7) Uani d . 1 1
H H1A 0.6042 0.0931 0.0833 0.033 Uiso calc R 1 1
C C2 0.6867(4) -0.1210(4) 0.0967(3) 0.0298(8) Uani d . 1 1
H H2A 0.7753 -0.1314 0.0231 0.036 Uiso calc R 1 1
C C3 0.6591(4) -0.2385(4) 0.1666(3) 0.0296(7) Uani d . 1 1
H H3A 0.7263 -0.3308 0.1414 0.035 Uiso calc R 1 1
C C4 0.5294(4) -0.2188(4) 0.2758(3) 0.0271(7) Uani d . 1 1
H H4A 0.5066 -0.2975 0.3265 0.033 Uiso calc R 1 1
C C5 0.4351(4) -0.0822(3) 0.3085(3) 0.0194(6) Uani d . 1 1
C C6 0.3046(4) -0.0532(3) 0.4257(3) 0.0214(6) Uani d . 1 1
H H6A 0.2717 -0.1283 0.4759 0.026 Uiso calc R 1 1
C C7 0.1168(4) 0.1062(3) 0.5786(3) 0.0182(6) Uani d . 1 1
C C8 0.0968(4) 0.0023(3) 0.6749(3) 0.0222(6) Uani d . 1 1
H H8A 0.1596 -0.0943 0.6620 0.027 Uiso calc R 1 1
C C9 -0.0142(4) 0.0400(3) 0.7885(3) 0.0244(7) Uani d . 1 1
H H9A -0.0283 -0.0309 0.8537 0.029 Uiso calc R 1 1
C C10 -0.1054(4) 0.1810(3) 0.8083(3) 0.0220(6) Uani d . 1 1
C C11 -0.0880(4) 0.2861(3) 0.7136(3) 0.0243(7) Uani d . 1 1
H H11A -0.1521 0.3825 0.7262 0.029 Uiso calc R 1 1
C C12 0.0264(4) 0.2462(3) 0.5993(3) 0.0241(7) Uani d . 1 1
H H12A 0.0422 0.3170 0.5344 0.029 Uiso calc R 1 1
C C13 -0.2999(5) 0.3525(4) 0.9528(3) 0.0327(8) Uani d . 1 1
H H13A -0.3631 0.3573 1.0411 0.049 Uiso calc R 1 1
H H13B -0.3849 0.3951 0.8920 0.049 Uiso calc R 1 1
H H13C -0.2128 0.4041 0.9436 0.049 Uiso calc R 1 1

loop_
_atom_site_aniso_label
_atom_site_aniso_U_11
_atom_site_aniso_U_22
_atom_site_aniso_U_33
_atom_site_aniso_U_12
_atom_site_aniso_U_13
_atom_site_aniso_U_23
Zn1 0.02370(17) 0.01803(19) 0.01862(18) -0.00642(14) -0.00014(13) 0.00062(14)
I1 0.02842(11) 0.02108(12) 0.03186(13) -0.00595(8) -0.00941(9) 0.00063(9)
I2 0.03011(12) 0.02100(12) 0.02954(12) -0.00861(8) -0.00965(8) 0.00107(9)
O1 0.0389(13) 0.0246(13) 0.0197(12) -0.0077(10) 0.0096(10) -0.0021(10)
N1 0.0222(12) 0.0215(14) 0.0189(12) -0.0063(10) -0.0031(10) -0.0017(11)
N2 0.0190(11) 0.0183(13) 0.0164(12) -0.0058(10) -0.0023(9) 0.0018(10)
C1 0.0308(16) 0.0309(19) 0.0207(16) -0.0142(14) 0.0033(13) -0.0015(14)
C2 0.0252(15) 0.039(2) 0.0240(17) -0.0089(14) 0.0051(13) -0.0106(15)
C3 0.0290(16) 0.0281(19) 0.0274(18) -0.0010(14) -0.0028(13) -0.0086(15)
C4 0.0333(16) 0.0208(17) 0.0245(17) -0.0040(13) -0.0052(13) -0.0008(13)
C5 0.0195(13) 0.0199(16) 0.0184(14) -0.0052(11) -0.0046(11) 0.0013(12)
C6 0.0237(14) 0.0206(16) 0.0183(15) -0.0060(12) -0.0010(11) -0.0004(12)
C7 0.0177(13) 0.0200(15) 0.0165(14) -0.0069(11) -0.0013(11) 0.0014(12)
C8 0.0256(15) 0.0164(15) 0.0226(15) -0.0049(12) -0.0022(12) 0.0010(12)
C9 0.0283(15) 0.0204(16) 0.0225(16) -0.0084(13) 0.0013(12) 0.0027(13)
C10 0.0234(14) 0.0254(17) 0.0171(14) -0.0092(12) 0.0003(11) -0.0006(13)
C11 0.0283(15) 0.0163(15) 0.0234(16) -0.0029(12) 0.0013(13) -0.0006(13)
C12 0.0293(15) 0.0200(16) 0.0209(15) -0.0085(13) 0.0021(12) 0.0023(13)
C13 0.0432(19) 0.0264(19) 0.0227(17) -0.0080(15) 0.0092(14) -0.0058(14)

loop_
_atom_type_symbol
_atom_type_description
_atom_type_scat_dispersion_real
_atom_type_scat_dispersion_imag
_atom_type_scat_source
C C 0.0033 0.0016 'International Tables Vol C Tables 4.2.6.8 and 6.1.1.4'
H H 0.0000 0.0000 'International Tables Vol C Tables 4.2.6.8 and 6.1.1.4'
N N 0.0061 0.0033 'International Tables Vol C Tables 4.2.6.8 and 6.1.1.4'
Zn Zn 0.2839 1.4301 'International Tables Vol C Tables 4.2.6.8 and 6.1.1.4'
I I -0.4742 1.8119 'International Tables Vol C Tables 4.2.6.8 and 6.1.1.4'
O O 0.0106 0.0060 'International Tables Vol C Tables 4.2.6.8 and 6.1.1.4'

loop_
_geom_angle_atom_site_label_1
_geom_angle_atom_site_label_2
_geom_angle_atom_site_label_3
_geom_angle
N1 Zn1 N2 80.45(10)
N1 Zn1 I2 110.55(7)
N2 Zn1 I2 118.95(7)
N1 Zn1 I1 114.61(7)
N2 Zn1 I1 111.29(7)
I2 Zn1 I1 116.02(2)
C10 O1 C13 117.6(3)
C1 N1 C5 118.3(3)
C1 N1 Zn1 129.6(2)
C5 N1 Zn1 112.07(19)
C6 N2 C7 121.8(3)
C6 N2 Zn1 111.4(2)
C7 N2 Zn1 126.6(2)
N1 C1 C2 122.1(3)
N1 C1 H1A 118.9
C2 C1 H1A 118.9
C3 C2 C1 120.0(3)
C3 C2 H2A 120.0
C1 C2 H2A 120.0
C2 C3 C4 118.2(3)
C2 C3 H3A 120.9
C4 C3 H3A 120.9
C5 C4 C3 118.7(3)
C5 C4 H4A 120.6
C3 C4 H4A 120.6
N1 C5 C4 122.6(3)
N1 C5 C6 115.5(3)
C4 C5 C6 121.9(3)
N2 C6 C5 119.7(3)
N2 C6 H6A 120.1
C5 C6 H6A 120.1
C12 C7 C8 119.4(3)
C12 C7 N2 118.2(3)
C8 C7 N2 122.3(3)
C9 C8 C7 119.9(3)
C9 C8 H8A 120.1
C7 C8 H8A 120.1
C8 C9 C10 120.4(3)
C8 C9 H9A 119.8
C10 C9 H9A 119.8
O1 C10 C9 115.9(3)
O1 C10 C11 123.4(3)
C9 C10 C11 120.7(3)
C10 C11 C12 118.2(3)
C10 C11 H11A 120.9
C12 C11 H11A 120.9
C7 C12 C11 121.4(3)
C7 C12 H12A 119.3
C11 C12 H12A 119.3
O1 C13 H13A 109.5
O1 C13 H13B 109.5
H13A C13 H13B 109.5
O1 C13 H13C 109.5
H13A C13 H13C 109.5
H13B C13 H13C 109.5

loop_
_geom_bond_atom_site_label_1
_geom_bond_atom_site_label_2
_geom_bond_distance
Zn1 N1 2.067(3)
Zn1 N2 2.095(3)
Zn1 I2 2.5326(5)
Zn1 I1 2.5455(5)
O1 C10 1.377(3)
O1 C13 1.432(4)
N1 C1 1.338(4)
N1 C5 1.351(4)
N2 C6 1.278(4)
N2 C7 1.438(4)
C1 C2 1.388(5)
C1 H1A 0.9500
C2 C3 1.373(5)
C2 H2A 0.9500
C3 C4 1.400(5)
C3 H3A 0.9500
C4 C5 1.385(4)
C4 H4A 0.9500
C5 C6 1.468(4)
C6 H6A 0.9500
C7 C12 1.380(4)
C7 C8 1.395(4)
C8 C9 1.376(4)
C8 H8A 0.9500
C9 C10 1.388(4)
C9 H9A 0.9500
C10 C11 1.389(4)
C11 C12 1.397(4)
C11 H11A 0.9500
C12 H12A 0.9500
C13 H13A 0.9800
C13 H13B 0.9800
C13 H13C 0.9800

loop_
_geom_hbond_atom_site_label_D
_geom_hbond_atom_site_label_H
_geom_hbond_atom_site_label_A
_geom_hbond_site_symmetry_A
_geom_hbond_distance_DH
_geom_hbond_distance_HA
_geom_hbond_distance_DA
_geom_hbond_angle_DHA
C6 H6A I2 2_656 0.95 3.13 3.761(3) 125
C1 H1A O1 1_654 0.95 2.47 3.338(4) 152
